data_9016923
loop_
_publ_author_name
'Scordari, F.'
'Schingaro, E.'
'Ventruti, G.'
'Nicotra, E.'
'Viccaro, M.'
'Tagliani, S. M.'

_publ_section_title
;
 Fluorophlogopite from Piano delle Concazze (Mt. Etna, Italy): Crystal chemistry
 and implications for the crystallization conditions
 Note: Sample E2
;
_journal_name_full 'American Mineralogist'
_journal_page_first 1017
_journal_page_last 1025
_journal_volume 98
_journal_year 2013
_chemical_compound_source 'Piano delle Concazze, Mt. Etna, Italy'
_chemical_formula_sum 'F2 Fe0.61 K0.894 Mg2.39 O10 Si3.945'
_chemical_name_mineral Fluorophlogopite
_space_group_IT_number 12
_space_group_name_Hall '-C 2y'
_space_group_name_H-M_alt 'C 1 2/m 1'
_symmetry_space_group_name_H-M 'C 1 2/m 1'
_cell_angle_alpha 90
_cell_angle_beta 100.228
_cell_angle_gamma 90
_cell_length_a 5.3200
_cell_length_b 9.2138
_cell_length_c 10.1130
_cell_formula_units_Z 2
_cell_volume 487.836
_database_code_amcsd 0020182
_exptl_crystal_density_diffrn 2.967
_cod_data_source_file inputs/fixed/downloads/05/05551.cif
_cod_data_source_block 05551
_cod_original_formula_sum 'K.894 Si3.945 Mg2.39 Fe.61 O10 F2'
_cod_database_code 9016923

loop_
_space_group_symop_operation_xyz
x,y,z
1/2+x,1/2+y,z
x,-y,z
1/2+x,1/2-y,z
-x,y,-z
1/2-x,1/2+y,-z
-x,-y,-z
1/2-x,1/2-y,-z

loop_
_atom_site_aniso_label
_atom_site_aniso_U_11
_atom_site_aniso_U_22
_atom_site_aniso_U_33
_atom_site_aniso_U_12
_atom_site_aniso_U_13
_atom_site_aniso_U_23
K 0.03170 0.03110 0.03190 0.00000 0.00520 0.00000
SiT 0.00860 0.00760 0.01040 0.00000 0.00200 0.00010
MgM1 0.00830 0.00620 0.01380 0.00000 0.00360 0.00000
FeM1 0.00830 0.00620 0.01380 0.00000 0.00360 0.00000
MgM2 0.00690 0.01260 0.01200 0.00000 0.00200 0.00000
FeM2 0.00690 0.01260 0.01200 0.00000 0.00200 0.00000
O1 0.01670 0.02270 0.01510 -0.00140 0.00370 -0.00590
O2 0.02610 0.01320 0.01450 0.00000 0.00140 0.00000
O3 0.00880 0.00850 0.01140 -0.00030 0.00240 0.00040
F4 0.01110 0.01400 0.01440 0.00000 0.00340 0.00000

loop_
_atom_site_label
_atom_site_fract_x
_atom_site_fract_y
_atom_site_fract_z
_atom_site_occupancy
_atom_site_U_iso_or_equiv
K 0.00000 0.00000 0.00000 0.89390 0.03160
SiT 0.57444 0.16685 0.22370 0.98620 0.00880
MgM1 0.00000 0.50000 0.50000 0.77590 0.00920
FeM1 0.00000 0.50000 0.50000 0.22370 0.00920
MgM2 0.00000 0.83595 0.50000 0.80680 0.01040
FeM2 0.00000 0.83595 0.50000 0.19320 0.01040
O1 0.81660 0.23790 0.16500 1.00000 0.01810
O2 0.53040 0.00000 0.16550 1.00000 0.01820
O3 0.63080 0.16730 0.38990 1.00000 0.00950
F4 0.13070 0.00000 0.40040 1.00000 0.01300

loop_
_cod_related_entry_id
_cod_related_entry_database
_cod_related_entry_code
1 AMCSD 0020182
